data_8105243
loop_
_publ_author_name
'Cuihong, Zhang'
'Dengwu, Wang'
'Yuan, Ge'
'Liguo, Yang'
'Zongcheng, Miao'

_publ_section_title
;
 The crystal structure of
 bis(N-(amino(pyridin-2-yl)methylene)-5-chloro-2-hydroxybenzohydrazonato-\k3
 N,N&#x2032;,O)zinc(II) -- methanol (2/5), C57H60Cl2N16O13Zn2
;
_journal_issue 3
_journal_name_full 'Zeitschrift f\"ur Kristallographie - New Crystal Structures'
_journal_page_first 639
_journal_page_last 641
_journal_paper_doi 10.1515/ncrs-2019-0874
_journal_volume 235
_journal_year 2020
_chemical_formula_sum 'C57 H60 Cl4 N16 O13 Zn2'
_chemical_formula_weight 1449.75
_space_group_crystal_system monoclinic
_space_group_IT_number 4
_space_group_name_Hall 'P 2yb'
_space_group_name_H-M_alt 'P 1 21 1'
_atom_sites_solution_hydrogens mixed
_cell_angle_alpha 90
_cell_angle_beta 107.0000(10)
_cell_angle_gamma 90
_cell_formula_units_Z 2
_cell_length_a 11.0273(2)
_cell_length_b 22.1495(3)
_cell_length_c 13.3766(2)
_cell_measurement_reflns_used 9852
_cell_measurement_temperature 296(2)
_cell_measurement_theta_max 27.47
_cell_measurement_theta_min 2.30
_cell_volume 3124.46(9)
_computing_structure_refinement 'SHELXL-2014/7 (Sheldrick, 2014)'
_diffrn_ambient_temperature 296(2)
_diffrn_measured_fraction_theta_full 0.998
_diffrn_measured_fraction_theta_max 0.998
_diffrn_measurement_device_type 'Bruker APEX-II CCD'
_diffrn_measurement_method '\f and \w scans'
_diffrn_radiation_type MoK\a
_diffrn_radiation_wavelength 0.71073
_diffrn_reflns_av_R_equivalents 0.0257
_diffrn_reflns_av_unetI/netI 0.0343
_diffrn_reflns_Laue_measured_fraction_full 0.998
_diffrn_reflns_Laue_measured_fraction_max 0.998
_diffrn_reflns_limit_h_max 13
_diffrn_reflns_limit_h_min -13
_diffrn_reflns_limit_k_max 26
_diffrn_reflns_limit_k_min -25
_diffrn_reflns_limit_l_max 15
_diffrn_reflns_limit_l_min -9
_diffrn_reflns_number 32370
_diffrn_reflns_point_group_measured_fraction_full 0.998
_diffrn_reflns_point_group_measured_fraction_max 0.998
_diffrn_reflns_theta_full 25.015
_diffrn_reflns_theta_max 25.015
_diffrn_reflns_theta_min 2.985
_exptl_absorpt_coefficient_mu 1.015
_exptl_absorpt_correction_type none
_exptl_crystal_colour yellow
_exptl_crystal_density_diffrn 1.541
_exptl_crystal_description block
_exptl_crystal_F_000 1492
_exptl_crystal_size_max 0.10
_exptl_crystal_size_mid 0.08
_exptl_crystal_size_min 0.06
_refine_diff_density_max 0.692
_refine_diff_density_min -0.478
_refine_diff_density_rms 0.056
_refine_ls_abs_structure_details
;
 Refined as an inversion twin.
;
_refine_ls_abs_structure_Flack 0.076(9)
_refine_ls_extinction_coef .
_refine_ls_extinction_method none
_refine_ls_goodness_of_fit_ref 0.982
_refine_ls_hydrogen_treatment constr
_refine_ls_matrix_type full
_refine_ls_number_parameters 854
_refine_ls_number_reflns 10823
_refine_ls_number_restraints 54
_refine_ls_restrained_S_all 1.116
_refine_ls_R_factor_all 0.0338
_refine_ls_R_factor_gt 0.0316
_refine_ls_shift/su_max 0.001
_refine_ls_shift/su_mean 0.000
_refine_ls_structure_factor_coef Fsqd
_refine_ls_weighting_details 'w=1/[\s^2^(Fo^2^)+(0.0503P)^2^+1.1995P] where P=(Fo^2^+2Fc^2^)/3'
_refine_ls_weighting_scheme calc
_refine_ls_wR_factor_gt 0.0793
_refine_ls_wR_factor_ref 0.0806
_reflns_Friedel_coverage 0.945
_reflns_Friedel_fraction_full 0.999
_reflns_Friedel_fraction_max 0.999
_reflns_number_gt 10292
_reflns_number_total 10823
_reflns_threshold_expression 'I > 2\s(I)'
_cod_data_source_file suppl_ncrs-2019-0874_suppl.cif
_cod_data_source_block 123_a
_cod_original_sg_symbol_H-M 'P 21'
_cod_database_code 8105243
_shelx_space_group_comment
;
The symmetry employed for this shelxl refinement is uniquely defined
by the following loop, which should always be used as a source of
symmetry information in preference to the above space-group names.
They are only intended as comments.
;

loop_
_space_group_symop_operation_xyz
'x, y, z'
'-x, y+1/2, -z'

loop_
_atom_site_label
_atom_site_type_symbol
_atom_site_fract_x
_atom_site_fract_y
_atom_site_fract_z
_atom_site_U_iso_or_equiv
_atom_site_adp_type
_atom_site_occupancy
_atom_site_site_symmetry_order
_atom_site_calc_flag
_atom_site_refinement_flags_posn
_atom_site_refinement_flags_adp
_atom_site_refinement_flags_occupancy
_atom_site_disorder_assembly
_atom_site_disorder_group
Zn1 Zn 0.09813(4) 0.65761(2) 0.63387(4) 0.01910(12) Uani 1 1 d . . . . .
Zn2 Zn 0.87077(4) 0.39141(2) 0.72220(4) 0.01934(12) Uani 1 1 d . . . . .
Cl1 Cl 0.508(5) 0.470(2) 0.189(3) 0.0344(6) Uani 0.067(12) 1 d . U P A 1
Cl1' Cl 0.5290(3) 0.46194(13) 0.1739(2) 0.0344(6) Uani 0.933(12) 1 d . U P A 2
Cl2 Cl 0.314(9) 0.387(6) 0.954(8) 0.0474(7) Uani 0.067(12) 1 d . U P A 1
Cl2' Cl 0.3282(5) 0.3889(4) 0.9434(5) 0.0474(7) Uani 0.933(12) 1 d . U P A 2
Cl3 Cl -0.239(5) 0.588(3) 0.061(4) 0.0397(6) Uani 0.067(12) 1 d . U P A 1
Cl3' Cl -0.2544(3) 0.59732(16) 0.0742(3) 0.0397(6) Uani 0.933(12) 1 d . U P A 2
Cl4 Cl -0.439(3) 0.660(2) 0.840(3) 0.0399(7) Uani 0.067(12) 1 d . U P A 1
Cl4' Cl -0.43415(16) 0.68425(19) 0.8664(2) 0.0399(7) Uani 0.933(12) 1 d . U P A 2
N1 N 0.2700(4) 0.69532(17) 0.5879(3) 0.0224(8) Uani 1 1 d . . . . .
N2 N -0.0286(3) 0.77312(16) 0.6450(3) 0.0182(8) Uani 1 1 d . . . . .
N3 N 0.0762(3) 0.74821(16) 0.6210(3) 0.0173(8) Uani 1 1 d . . . . .
N4 N 0.1285(4) 0.84394(17) 0.5698(3) 0.0222(8) Uani 1 1 d . . . . .
H4A H 0.0651 0.8613 0.5830 0.027 Uiso 1 1 calc R U . . .
H4B H 0.1801 0.8647 0.5463 0.027 Uiso 1 1 calc R U . . .
N5 N 0.2255(3) 0.63474(17) 0.7920(3) 0.0211(8) Uani 1 1 d . . . . .
N6 N 0.3118(3) 0.50130(16) 0.6748(3) 0.0272(9) Uani 1 1 d . . . . .
H6A H 0.2879 0.4819 0.6166 0.033 Uiso 1 1 calc DR U . . .
H6B H 0.3788 0.4902 0.7227 0.033 Uiso 1 1 calc R U . . .
N7 N 0.1428(3) 0.56937(16) 0.6243(3) 0.0200(8) Uani 1 1 d . . . . .
N8 N 0.0993(3) 0.53925(16) 0.5299(3) 0.0205(8) Uani 1 1 d . . . . .
N9 N 0.9798(4) 0.56733(17) 0.8333(3) 0.0274(9) Uani 1 1 d . . . . .
H9A H 0.9517 0.5921 0.7823 0.033 Uiso 1 1 calc R U . . .
H9B H 1.0194 0.5807 0.8945 0.033 Uiso 1 1 calc R U . . .
N10 N 0.9052(3) 0.48154(16) 0.7309(3) 0.0195(8) Uani 1 1 d . . . . .
N11 N 0.8488(3) 0.51726(16) 0.6433(3) 0.0205(8) Uani 1 1 d . . . . .
N12 N 0.9751(4) 0.40760(16) 0.8862(3) 0.0245(9) Uani 1 1 d . . . . .
N13 N 0.8887(3) 0.20346(17) 0.6723(3) 0.0236(8) Uani 1 1 d . . . . .
H13A H 0.8255 0.1868 0.6870 0.028 Uiso 1 1 calc R U . . .
H13B H 0.9399 0.1818 0.6497 0.028 Uiso 1 1 calc R U . . .
N14 N 0.8384(3) 0.30043(17) 0.7173(3) 0.0193(8) Uani 1 1 d . . . . .
N15 N 0.7335(3) 0.27877(16) 0.7441(3) 0.0203(8) Uani 1 1 d . . . . .
N16 N 1.0324(4) 0.35029(17) 0.6815(3) 0.0218(8) Uani 1 1 d . . . . .
O1 O -0.1940(3) 0.85313(15) 0.6467(3) 0.0346(8) Uani 1 1 d . . . . .
H1 H -0.1358 0.8377 0.6291 0.052 Uiso 1 1 calc R U . . .
O2 O -0.0540(3) 0.67549(13) 0.6967(2) 0.0208(7) Uani 1 1 d . . . . .
O3 O 0.0418(3) 0.44516(14) 0.4179(2) 0.0276(7) Uani 1 1 d . . . . .
H3 H 0.0702 0.4645 0.4720 0.041 Uiso 1 1 calc R U . . .
O4 O 0.0079(3) 0.63109(13) 0.4695(2) 0.0217(7) Uani 1 1 d . . . . .
O5 O 0.5759(3) 0.20093(15) 0.7662(3) 0.0345(8) Uani 1 1 d . . . . .
H5 H 0.6383 0.2143 0.7521 0.052 Uiso 1 1 calc R U . . .
O6 O 0.6969(3) 0.37993(14) 0.7658(3) 0.0269(8) Uani 1 1 d . . . . .
O7 O 0.7430(3) 0.61375(14) 0.5428(2) 0.0289(7) Uani 1 1 d . . . . .
H7 H 0.7994 0.5968 0.5878 0.043 Uiso 1 1 calc R U . . .
O8 O 0.7845(3) 0.42419(13) 0.5665(2) 0.0209(7) Uani 1 1 d . . . . .
O9 O 0.1502(7) 0.8075(3) 0.8738(6) 0.119(3) Uani 1 1 d D . . . .
H9D H 0.1163 0.8029 0.8085 0.143 Uiso 1 1 d R U . . .
O10 O 0.6667(4) 0.9457(2) 0.5152(4) 0.0529(11) Uani 1 1 d . . . . .
H10A H 0.7098 0.9256 0.5642 0.079 Uiso 1 1 calc R U . . .
O11 O 0.5733(4) 0.48377(17) 0.7844(4) 0.0500(11) Uani 1 1 d . . . . .
H11A H 0.6117 0.4555 0.7683 0.075 Uiso 1 1 calc R U . . .
O12 O 0.7476(5) 0.1067(3) 0.7601(5) 0.0864(18) Uani 1 1 d . . . . .
H12A H 0.6809 0.0998 0.7779 0.104 Uiso 1 1 d DR U . . .
O13 O 0.9409(5) 0.1308(2) 0.9591(4) 0.0676(14) Uani 1 1 d . . . . .
H13D H 0.9155 0.1198 0.8980 0.101 Uiso 1 1 d R U . . .
C1 C -0.4032(5) 0.7911(2) 0.7845(4) 0.0296(11) Uani 1 1 d . . . . .
H1A H -0.4697 0.8039 0.8089 0.036 Uiso 1 1 calc R U . . .
C2 C -0.3601(4) 0.7325(2) 0.8005(4) 0.0291(11) Uani 1 1 d . . . . .
C3 C -0.2608(4) 0.7127(2) 0.7661(3) 0.0232(10) Uani 1 1 d . . . . .
H3A H -0.2340 0.6729 0.7773 0.028 Uiso 1 1 calc R U . . .
C4 C -0.2001(4) 0.7519(2) 0.7147(3) 0.0191(9) Uani 1 1 d . . . . .
C5 C -0.2461(4) 0.8113(2) 0.6958(4) 0.0232(10) Uani 1 1 d . . . . .
C6 C -0.3470(4) 0.8304(2) 0.7321(4) 0.0295(11) Uani 1 1 d . . . . .
H6 H -0.3760 0.8699 0.7207 0.035 Uiso 1 1 calc R U . . .
C7 C -0.0879(4) 0.7308(2) 0.6833(3) 0.0170(9) Uani 1 1 d . . . . .
C8 C 0.1471(4) 0.7838(2) 0.5862(3) 0.0171(9) Uani 1 1 d . . . . .
C9 C 0.2602(4) 0.7543(2) 0.5660(3) 0.0184(9) Uani 1 1 d . . . . .
C10 C 0.3461(4) 0.7856(2) 0.5286(4) 0.0238(10) Uani 1 1 d . . . . .
H10 H 0.3350 0.8265 0.5129 0.029 Uiso 1 1 calc R U . . .
C11 C 0.4488(5) 0.7547(2) 0.5151(4) 0.0315(12) Uani 1 1 d . . . . .
H11 H 0.5087 0.7747 0.4907 0.038 Uiso 1 1 calc R U . . .
C12 C 0.4618(5) 0.6936(2) 0.5383(4) 0.0333(12) Uani 1 1 d . . . . .
H12 H 0.5303 0.6718 0.5299 0.040 Uiso 1 1 calc R U . . .
C13 C 0.3695(4) 0.6660(2) 0.5745(4) 0.0307(11) Uani 1 1 d . . . . .
H13 H 0.3776 0.6250 0.5900 0.037 Uiso 1 1 calc R U . . .
C14 C 0.3605(5) 0.2742(3) 0.8864(4) 0.0342(12) Uani 1 1 d . . . . .
H14 H 0.2935 0.2641 0.9122 0.041 Uiso 1 1 calc R U . . .
C15 C -0.1624(4) 0.5528(2) 0.1764(4) 0.0281(11) Uani 1 1 d . . . . .
C16 C -0.1485(5) 0.4918(2) 0.1602(4) 0.0327(12) Uani 1 1 d . . . . .
H16 H -0.1853 0.4747 0.0949 0.039 Uiso 1 1 calc R U . . .
C17 C -0.0790(4) 0.4566(2) 0.2429(4) 0.0296(11) Uani 1 1 d . . . . .
H17 H -0.0696 0.4155 0.2333 0.036 Uiso 1 1 calc R U . . .
C18 C -0.0230(4) 0.4828(2) 0.3403(3) 0.0222(10) Uani 1 1 d . . . . .
C19 C -0.0345(4) 0.5444(2) 0.3551(3) 0.0196(9) Uani 1 1 d . . . . .
C20 C -0.1065(4) 0.5790(2) 0.2714(3) 0.0229(10) Uani 1 1 d . . . . .
H20 H -0.1165 0.6202 0.2803 0.027 Uiso 1 1 calc R U . . .
C21 C 0.0268(4) 0.5747(2) 0.4575(3) 0.0188(9) Uani 1 1 d . . . . .
C22 C 0.2453(4) 0.54844(19) 0.6907(3) 0.0201(9) Uani 1 1 d . . . . .
C23 C 0.2815(4) 0.5801(2) 0.7932(3) 0.0207(9) Uani 1 1 d . . . . .
C24 C 0.3604(4) 0.5555(2) 0.8831(4) 0.0290(11) Uani 1 1 d . . . . .
H24 H 0.3988 0.5183 0.8814 0.035 Uiso 1 1 calc R U . . .
C25 C 0.3818(5) 0.5868(3) 0.9761(4) 0.0384(13) Uani 1 1 d . . . . .
H25 H 0.4344 0.5708 1.0379 0.046 Uiso 1 1 calc R U . . .
C26 C 0.3241(5) 0.6419(2) 0.9759(4) 0.0330(12) Uani 1 1 d . . . . .
H26 H 0.3367 0.6637 1.0374 0.040 Uiso 1 1 calc R U . . .
C27 C 0.2468(4) 0.6641(2) 0.8818(4) 0.0295(11) Uani 1 1 d . . . . .
H27 H 0.2081 0.7014 0.8818 0.035 Uiso 1 1 calc R U . . .
C28 C 0.4005(4) 0.3329(2) 0.8894(4) 0.0290(11) Uani 1 1 d . . . . .
C29 C 0.4997(4) 0.3497(2) 0.8511(4) 0.0264(11) Uani 1 1 d . . . . .
H29 H 0.5255 0.3898 0.8541 0.032 Uiso 1 1 calc R U . . .
C30 C 0.5603(4) 0.3060(2) 0.8080(4) 0.0213(10) Uani 1 1 d . . . . .
C31 C 0.5199(4) 0.2456(2) 0.8052(4) 0.0268(11) Uani 1 1 d . . . . .
C32 C 0.4200(5) 0.2304(2) 0.8451(4) 0.0328(12) Uani 1 1 d . . . . .
H32 H 0.3936 0.1904 0.8436 0.039 Uiso 1 1 calc R U . . .
C33 C 0.6698(4) 0.3243(2) 0.7706(3) 0.0197(9) Uani 1 1 d . . . . .
C34 C 0.9071(4) 0.2627(2) 0.6844(3) 0.0181(9) Uani 1 1 d . . . . .
C35 C 1.0206(4) 0.29032(19) 0.6626(3) 0.0173(9) Uani 1 1 d . . . . .
C36 C 1.1068(4) 0.2581(2) 0.6265(3) 0.0233(10) Uani 1 1 d . . . . .
H36 H 1.0967 0.2169 0.6134 0.028 Uiso 1 1 calc R U . . .
C37 C 1.2089(4) 0.2891(2) 0.6106(4) 0.0282(11) Uani 1 1 d . . . . .
H37 H 1.2678 0.2689 0.5852 0.034 Uiso 1 1 calc R U . . .
C38 C 1.2224(4) 0.3498(2) 0.6326(4) 0.0301(11) Uani 1 1 d . . . . .
H38 H 1.2926 0.3703 0.6249 0.036 Uiso 1 1 calc R U . . .
C39 C 1.1341(4) 0.3799(2) 0.6656(4) 0.0266(10) Uani 1 1 d . . . . .
H39 H 1.1427 0.4212 0.6775 0.032 Uiso 1 1 calc R U . . .
C40 C 1.0087(5) 0.3672(2) 0.9626(4) 0.0336(12) Uani 1 1 d . . . . .
H40 H 0.9820 0.3275 0.9477 0.040 Uiso 1 1 calc R U . . .
C41 C 1.0812(5) 0.3809(3) 1.0630(4) 0.0382(13) Uani 1 1 d . . . . .
H41 H 1.1019 0.3516 1.1150 0.046 Uiso 1 1 calc R U . . .
C42 C 1.1214(5) 0.4393(3) 1.0831(4) 0.0418(14) Uani 1 1 d . . . . .
H42 H 1.1729 0.4499 1.1491 0.050 Uiso 1 1 calc R U . . .
C43 C 1.0858(5) 0.4825(2) 1.0057(4) 0.0322(12) Uani 1 1 d . . . . .
H43 H 1.1116 0.5224 1.0193 0.039 Uiso 1 1 calc R U . . .
C44 C 1.0110(4) 0.4654(2) 0.9072(3) 0.0226(9) Uani 1 1 d . . . . .
C45 C 0.9621(4) 0.50770(19) 0.8174(3) 0.0207(9) Uani 1 1 d . . . . .
C46 C 0.7890(4) 0.4819(2) 0.5633(3) 0.0186(9) Uani 1 1 d . . . . .
C47 C 0.7201(4) 0.5135(2) 0.4659(3) 0.0188(9) Uani 1 1 d . . . . .
C48 C 0.6997(4) 0.5767(2) 0.4604(3) 0.0208(9) Uani 1 1 d . . . . .
C49 C 0.6297(4) 0.6031(2) 0.3679(4) 0.0264(10) Uani 1 1 d . . . . .
H49 H 0.6171 0.6447 0.3651 0.032 Uiso 1 1 calc R U . . .
C50 C 0.5778(4) 0.5684(2) 0.2790(4) 0.0282(11) Uani 1 1 d . . . . .
H50 H 0.5305 0.5865 0.2171 0.034 Uiso 1 1 calc R U . . .
C51 C 0.5976(4) 0.5068(2) 0.2840(3) 0.0235(10) Uani 1 1 d . . . . .
C52 C 0.6673(4) 0.4793(2) 0.3760(3) 0.0220(10) Uani 1 1 d . . . . .
H52 H 0.6790 0.4377 0.3778 0.026 Uiso 1 1 calc R U . . .
C53 C 0.2816(9) 0.8238(5) 0.8738(9) 0.118(4) Uani 1 1 d D U . . .
H53A H 0.3203 0.8485 0.9336 0.177 Uiso 1 1 calc R U . . .
H53B H 0.2783 0.8457 0.8112 0.177 Uiso 1 1 calc R U . . .
H53C H 0.3305 0.7877 0.8767 0.177 Uiso 1 1 calc R U . . .
C54 C 0.5393(6) 0.9227(3) 0.4834(6) 0.065(2) Uani 1 1 d . . . . .
H54A H 0.5076 0.9206 0.5429 0.097 Uiso 1 1 calc R U . . .
H54B H 0.5387 0.8831 0.4540 0.097 Uiso 1 1 calc R U . . .
H54C H 0.4864 0.9492 0.4319 0.097 Uiso 1 1 calc R U . . .
C55 C 0.6429(8) 0.5339(4) 0.7935(10) 0.123(5) Uani 1 1 d . U . . .
H55A H 0.5932 0.5681 0.8023 0.185 Uiso 1 1 calc R U . . .
H55B H 0.6690 0.5393 0.7317 0.185 Uiso 1 1 calc R U . . .
H55C H 0.7164 0.5305 0.8532 0.185 Uiso 1 1 calc R U . . .
C56 C 0.7207(7) 0.0555(3) 0.6861(7) 0.091(3) Uani 1 1 d . . . . .
H56A H 0.7912 0.0496 0.6589 0.137 Uiso 1 1 calc DR U . . .
H56B H 0.6459 0.0640 0.6297 0.137 Uiso 1 1 calc DR U . . .
H56C H 0.7074 0.0196 0.7218 0.137 Uiso 1 1 calc DR U . . .
C57 C 0.9820(8) 0.1905(3) 0.9629(6) 0.069(2) Uani 1 1 d . . . . .
H57A H 0.9115 0.2161 0.9298 0.103 Uiso 1 1 calc R U . . .
H57B H 1.0455 0.1939 0.9271 0.103 Uiso 1 1 calc R U . . .
H57C H 1.0174 0.2025 1.0345 0.103 Uiso 1 1 calc R U . . .

loop_
_atom_site_aniso_label
_atom_site_aniso_U_11
_atom_site_aniso_U_22
_atom_site_aniso_U_33
_atom_site_aniso_U_23
_atom_site_aniso_U_13
_atom_site_aniso_U_12
Zn1 0.0222(2) 0.0129(2) 0.0226(3) 0.0008(2) 0.0071(2) 0.0020(2)
Zn2 0.0224(2) 0.0115(2) 0.0235(3) 0.0009(2) 0.00573(19) -0.0001(2)
Cl1 0.0464(13) 0.0289(11) 0.0215(10) -0.0038(7) -0.0002(7) 0.0005(8)
Cl1' 0.0464(13) 0.0289(11) 0.0215(10) -0.0038(7) -0.0002(7) 0.0005(8)
Cl2 0.0435(18) 0.0473(10) 0.0649(19) -0.0134(13) 0.0372(9) -0.0006(14)
Cl2' 0.0435(18) 0.0473(10) 0.0649(19) -0.0134(13) 0.0372(9) -0.0006(14)
Cl3 0.0421(12) 0.0438(15) 0.0275(12) 0.0002(9) 0.0012(8) 0.0112(9)
Cl3' 0.0421(12) 0.0438(15) 0.0275(12) 0.0002(9) 0.0012(8) 0.0112(9)
Cl4 0.0398(7) 0.0405(18) 0.0496(11) 0.0112(12) 0.0292(7) 0.0028(8)
Cl4' 0.0398(7) 0.0405(18) 0.0496(11) 0.0112(12) 0.0292(7) 0.0028(8)
N1 0.0247(19) 0.021(2) 0.022(2) 0.0007(16) 0.0076(15) 0.0031(17)
N2 0.0208(18) 0.0145(19) 0.0225(19) -0.0005(15) 0.0113(15) 0.0019(15)
N3 0.0169(18) 0.015(2) 0.0201(19) 0.0013(14) 0.0063(15) 0.0012(15)
N4 0.0221(18) 0.0163(19) 0.031(2) 0.0009(16) 0.0120(16) 0.0005(15)
N5 0.0204(18) 0.021(2) 0.0210(19) -0.0019(15) 0.0054(15) -0.0003(15)
N6 0.0253(19) 0.017(2) 0.036(2) -0.0044(16) 0.0042(17) 0.0036(16)
N7 0.0237(19) 0.0127(19) 0.0230(19) -0.0001(15) 0.0059(15) 0.0014(15)
N8 0.0227(18) 0.0149(19) 0.0204(19) -0.0021(15) 0.0006(15) -0.0002(15)
N9 0.036(2) 0.015(2) 0.028(2) -0.0001(16) 0.0044(17) -0.0063(16)
N10 0.0245(19) 0.0136(19) 0.0192(19) 0.0043(15) 0.0044(15) 0.0020(16)
N11 0.0249(19) 0.0141(19) 0.0219(19) 0.0041(15) 0.0063(15) 0.0019(15)
N12 0.031(2) 0.018(2) 0.023(2) 0.0034(15) 0.0061(16) 0.0010(16)
N13 0.0251(19) 0.014(2) 0.035(2) -0.0006(16) 0.0141(17) -0.0006(16)
N14 0.0176(17) 0.018(2) 0.022(2) -0.0009(15) 0.0056(15) -0.0018(16)
N15 0.0208(18) 0.015(2) 0.027(2) 0.0018(16) 0.0097(16) -0.0004(15)
N16 0.0228(19) 0.016(2) 0.026(2) 0.0024(16) 0.0051(16) -0.0010(16)
O1 0.0344(19) 0.0204(19) 0.057(2) 0.0126(16) 0.0251(17) 0.0071(15)
O2 0.0256(16) 0.0130(17) 0.0258(16) 0.0015(12) 0.0103(13) 0.0006(12)
O3 0.0383(19) 0.0149(16) 0.0265(17) -0.0026(13) 0.0048(14) 0.0003(14)
O4 0.0283(16) 0.0129(16) 0.0224(16) -0.0002(12) 0.0051(13) 0.0013(13)
O5 0.038(2) 0.0173(18) 0.054(2) -0.0053(16) 0.0231(17) -0.0040(15)
O6 0.0294(16) 0.0126(18) 0.0418(19) 0.0013(14) 0.0156(14) 0.0008(13)
O7 0.0364(18) 0.0190(17) 0.0272(17) -0.0009(14) 0.0029(14) 0.0051(14)
O8 0.0278(16) 0.0121(16) 0.0213(16) 0.0001(12) 0.0045(13) 0.0025(12)
O9 0.136(6) 0.078(5) 0.150(7) -0.003(4) 0.051(5) 0.026(4)
O10 0.042(2) 0.052(3) 0.067(3) 0.031(2) 0.019(2) 0.010(2)
O11 0.032(2) 0.023(2) 0.093(3) -0.002(2) 0.016(2) 0.0076(17)
O12 0.090(4) 0.062(3) 0.133(5) -0.011(3) 0.072(4) -0.021(3)
O13 0.090(4) 0.046(3) 0.076(3) 0.029(2) 0.039(3) 0.010(3)
C1 0.026(2) 0.034(3) 0.032(3) -0.001(2) 0.013(2) 0.009(2)
C2 0.027(3) 0.036(3) 0.027(3) 0.004(2) 0.012(2) -0.004(2)
C3 0.023(2) 0.020(3) 0.027(2) 0.0020(19) 0.0081(19) 0.0019(19)
C4 0.016(2) 0.021(2) 0.019(2) -0.0001(18) 0.0028(17) -0.0001(17)
C5 0.021(2) 0.020(2) 0.027(2) 0.0005(19) 0.0037(18) 0.0022(19)
C6 0.028(3) 0.023(3) 0.039(3) 0.001(2) 0.013(2) 0.009(2)
C7 0.018(2) 0.016(2) 0.016(2) -0.0023(17) 0.0022(16) -0.0009(17)
C8 0.018(2) 0.015(2) 0.016(2) -0.0024(17) 0.0012(17) -0.0027(17)
C9 0.018(2) 0.019(2) 0.016(2) -0.0055(17) 0.0015(17) -0.0021(17)
C10 0.023(2) 0.022(3) 0.027(2) 0.0013(19) 0.0072(19) -0.0039(19)
C11 0.025(2) 0.037(3) 0.036(3) 0.003(2) 0.015(2) -0.006(2)
C12 0.029(3) 0.034(3) 0.040(3) -0.001(2) 0.015(2) 0.007(2)
C13 0.030(2) 0.027(3) 0.036(3) 0.005(2) 0.012(2) 0.009(2)
C14 0.024(2) 0.043(3) 0.038(3) 0.007(2) 0.013(2) -0.003(2)
C15 0.026(2) 0.031(3) 0.025(2) -0.002(2) 0.0021(19) 0.002(2)
C16 0.030(3) 0.041(3) 0.026(3) -0.010(2) 0.006(2) -0.003(2)
C17 0.037(3) 0.019(2) 0.034(3) -0.008(2) 0.012(2) 0.001(2)
C18 0.020(2) 0.021(2) 0.029(3) 0.0006(19) 0.0133(19) -0.0007(18)
C19 0.020(2) 0.018(2) 0.022(2) -0.0016(18) 0.0091(18) 0.0002(18)
C20 0.023(2) 0.019(2) 0.027(2) -0.0018(19) 0.0090(19) -0.0008(19)
C21 0.018(2) 0.017(2) 0.024(2) -0.0010(18) 0.0099(18) -0.0040(17)
C22 0.022(2) 0.014(2) 0.026(2) 0.0043(18) 0.0101(19) -0.0003(17)
C23 0.017(2) 0.018(2) 0.026(2) 0.0010(18) 0.0063(18) -0.0020(17)
C24 0.027(2) 0.025(3) 0.033(3) 0.008(2) 0.004(2) 0.004(2)
C25 0.036(3) 0.050(4) 0.023(3) 0.007(2) -0.001(2) 0.000(3)
C26 0.035(3) 0.043(3) 0.021(2) -0.008(2) 0.007(2) -0.006(2)
C27 0.028(2) 0.032(3) 0.030(3) -0.004(2) 0.011(2) 0.000(2)
C28 0.025(2) 0.033(3) 0.029(3) -0.003(2) 0.008(2) 0.003(2)
C29 0.027(2) 0.022(3) 0.032(3) -0.002(2) 0.011(2) -0.001(2)
C30 0.019(2) 0.019(2) 0.025(2) 0.0045(18) 0.0042(18) -0.0005(18)
C31 0.028(2) 0.024(3) 0.028(3) 0.001(2) 0.008(2) 0.004(2)
C32 0.035(3) 0.023(3) 0.042(3) 0.008(2) 0.013(2) -0.005(2)
C33 0.021(2) 0.016(2) 0.021(2) 0.0025(17) 0.0039(18) 0.0022(18)
C34 0.020(2) 0.016(2) 0.016(2) 0.0030(17) 0.0018(17) 0.0019(18)
C35 0.020(2) 0.013(2) 0.016(2) 0.0028(17) -0.0003(18) -0.0018(17)
C36 0.024(2) 0.022(3) 0.023(2) 0.0038(19) 0.0047(18) 0.0016(19)
C37 0.023(2) 0.026(3) 0.037(3) 0.004(2) 0.010(2) 0.006(2)
C38 0.023(2) 0.035(3) 0.035(3) 0.005(2) 0.012(2) -0.008(2)
C39 0.029(2) 0.017(3) 0.036(3) -0.001(2) 0.012(2) -0.0064(19)
C40 0.040(3) 0.024(3) 0.033(3) 0.009(2) 0.005(2) -0.004(2)
C41 0.046(3) 0.042(4) 0.024(2) 0.012(2) 0.005(2) 0.010(3)
C42 0.046(3) 0.054(4) 0.020(3) -0.002(2) 0.001(2) 0.011(3)
C43 0.038(3) 0.027(3) 0.028(3) -0.007(2) 0.004(2) 0.001(2)
C44 0.023(2) 0.022(2) 0.024(2) 0.0007(19) 0.0080(18) 0.0001(19)
C45 0.021(2) 0.017(2) 0.025(2) -0.0003(18) 0.0076(18) 0.0001(17)
C46 0.019(2) 0.019(2) 0.020(2) 0.0020(17) 0.0087(17) 0.0026(17)
C47 0.019(2) 0.020(2) 0.019(2) 0.0020(18) 0.0092(17) 0.0003(18)
C48 0.023(2) 0.020(2) 0.020(2) -0.0006(18) 0.0069(18) 0.0015(18)
C49 0.032(2) 0.015(2) 0.032(3) 0.0030(19) 0.010(2) 0.0051(19)
C50 0.030(2) 0.030(3) 0.022(2) 0.007(2) 0.0029(19) 0.003(2)
C51 0.025(2) 0.024(3) 0.021(2) -0.0040(18) 0.0057(18) -0.0004(19)
C52 0.024(2) 0.018(2) 0.023(2) 0.0015(18) 0.0074(18) 0.0016(18)
C53 0.105(5) 0.103(5) 0.129(6) 0.008(5) 0.009(4) -0.008(4)
C54 0.044(3) 0.065(5) 0.099(6) 0.033(4) 0.041(4) 0.014(3)
C55 0.071(5) 0.074(6) 0.252(13) -0.094(8) 0.090(7) -0.030(5)
C56 0.075(5) 0.068(6) 0.164(9) 0.044(6) 0.087(6) 0.031(4)
C57 0.093(6) 0.053(5) 0.061(5) 0.019(4) 0.024(4) 0.008(4)

loop_
_atom_type_symbol
_atom_type_description
_atom_type_scat_dispersion_real
_atom_type_scat_dispersion_imag
_atom_type_scat_source
C C 0.0033 0.0016 'International Tables Vol C Tables 4.2.6.8 and 6.1.1.4'
H H 0.0000 0.0000 'International Tables Vol C Tables 4.2.6.8 and 6.1.1.4'
N N 0.0061 0.0033 'International Tables Vol C Tables 4.2.6.8 and 6.1.1.4'
O O 0.0106 0.0060 'International Tables Vol C Tables 4.2.6.8 and 6.1.1.4'
Cl Cl 0.1484 0.1585 'International Tables Vol C Tables 4.2.6.8 and 6.1.1.4'
Zn Zn 0.2839 1.4301 'International Tables Vol C Tables 4.2.6.8 and 6.1.1.4'

loop_
_geom_angle_atom_site_label_1
_geom_angle_atom_site_label_2
_geom_angle_atom_site_label_3
_geom_angle
_geom_angle_site_symmetry_1
_geom_angle_site_symmetry_3
N3 Zn1 N7 167.35(15) . .
N3 Zn1 O2 76.09(13) . .
N7 Zn1 O2 116.07(13) . .
N3 Zn1 O4 99.86(12) . .
N7 Zn1 O4 74.25(13) . .
O2 Zn1 O4 105.38(11) . .
N3 Zn1 N5 109.43(14) . .
N7 Zn1 N5 75.14(14) . .
O2 Zn1 N5 91.03(12) . .
O4 Zn1 N5 149.20(13) . .
N3 Zn1 N1 72.92(14) . .
N7 Zn1 N1 95.63(14) . .
O2 Zn1 N1 147.37(13) . .
O4 Zn1 N1 89.86(12) . .
N5 Zn1 N1 89.79(13) . .
N10 Zn2 N14 178.59(15) . .
N10 Zn2 O8 75.25(12) . .
N14 Zn2 O8 106.16(13) . .
N10 Zn2 O6 105.32(13) . .
N14 Zn2 O6 74.59(13) . .
O8 Zn2 O6 97.15(12) . .
N10 Zn2 N12 75.32(14) . .
N14 Zn2 N12 103.27(14) . .
O8 Zn2 N12 150.56(13) . .
O6 Zn2 N12 89.79(13) . .
N10 Zn2 N16 105.61(15) . .
N14 Zn2 N16 74.41(15) . .
O8 Zn2 N16 93.50(13) . .
O6 Zn2 N16 148.92(13) . .
N12 Zn2 N16 95.11(14) . .
C13 N1 C9 117.7(4) . .
C13 N1 Zn1 129.1(3) . .
C9 N1 Zn1 113.0(3) . .
C7 N2 N3 110.0(3) . .
C8 N3 N2 118.0(4) . .
C8 N3 Zn1 124.6(3) . .
N2 N3 Zn1 117.3(3) . .
C8 N4 H4A 120.0 . .
C8 N4 H4B 120.0 . .
H4A N4 H4B 120.0 . .
C27 N5 C23 117.9(4) . .
C27 N5 Zn1 130.1(3) . .
C23 N5 Zn1 111.8(3) . .
C22 N6 H6A 120.0 . .
C22 N6 H6B 120.0 . .
H6A N6 H6B 120.0 . .
C22 N7 N8 116.8(4) . .
C22 N7 Zn1 118.6(3) . .
N8 N7 Zn1 119.7(3) . .
C21 N8 N7 110.9(3) . .
C45 N9 H9A 120.0 . .
C45 N9 H9B 120.0 . .
H9A N9 H9B 120.0 . .
C45 N10 N11 118.7(4) . .
C45 N10 Zn2 122.0(3) . .
N11 N10 Zn2 118.6(3) . .
C46 N11 N10 109.5(3) . .
C40 N12 C44 118.9(4) . .
C40 N12 Zn2 127.4(3) . .
C44 N12 Zn2 113.6(3) . .
C34 N13 H13A 120.0 . .
C34 N13 H13B 120.0 . .
H13A N13 H13B 120.0 . .
C34 N14 N15 118.7(4) . .
C34 N14 Zn2 122.4(3) . .
N15 N14 Zn2 118.8(3) . .
C33 N15 N14 110.5(4) . .
C39 N16 C35 118.7(4) . .
C39 N16 Zn2 126.8(3) . .
C35 N16 Zn2 114.3(3) . .
C5 O1 H1 109.5 . .
C7 O2 Zn1 110.9(3) . .
C18 O3 H3 109.5 . .
C21 O4 Zn1 109.9(3) . .
C31 O5 H5 109.5 . .
C33 O6 Zn2 111.3(3) . .
C48 O7 H7 109.5 . .
C46 O8 Zn2 111.0(3) . .
C53 O9 H9D 99.5 . .
C54 O10 H10A 109.5 . .
C55 O11 H11A 109.5 . .
C56 O12 H12A 91.7 . .
C57 O13 H13D 109.3 . .
C6 C1 C2 119.3(5) . .
C6 C1 H1A 120.4 . .
C2 C1 H1A 120.4 . .
C3 C2 C1 121.3(5) . .
C3 C2 Cl4' 120.8(4) . .
C1 C2 Cl4' 117.8(4) . .
C3 C2 Cl4 106.6(13) . .
C1 C2 Cl4 130.6(12) . .
C2 C3 C4 120.7(4) . .
C2 C3 H3A 119.6 . .
C4 C3 H3A 119.6 . .
C3 C4 C5 118.1(4) . .
C3 C4 C7 120.1(4) . .
C5 C4 C7 121.8(4) . .
O1 C5 C6 117.0(4) . .
O1 C5 C4 123.0(4) . .
C6 C5 C4 120.0(4) . .
C1 C6 C5 120.5(5) . .
C1 C6 H6 119.7 . .
C5 C6 H6 119.7 . .
O2 C7 N2 125.0(4) . .
O2 C7 C4 119.5(4) . .
N2 C7 C4 115.4(4) . .
N3 C8 N4 125.5(4) . .
N3 C8 C9 114.9(4) . .
N4 C8 C9 119.6(4) . .
N1 C9 C10 123.4(4) . .
N1 C9 C8 114.0(4) . .
C10 C9 C8 122.7(4) . .
C11 C10 C9 118.3(4) . .
C11 C10 H10 120.8 . .
C9 C10 H10 120.8 . .
C10 C11 C12 119.4(5) . .
C10 C11 H11 120.3 . .
C12 C11 H11 120.3 . .
C11 C12 C13 118.0(5) . .
C11 C12 H12 121.0 . .
C13 C12 H12 121.0 . .
N1 C13 C12 123.3(5) . .
N1 C13 H13 118.4 . .
C12 C13 H13 118.4 . .
C32 C14 C28 119.6(5) . .
C32 C14 H14 120.2 . .
C28 C14 H14 120.2 . .
C20 C15 C16 121.2(4) . .
C20 C15 Cl3 128.0(19) . .
C16 C15 Cl3 110.3(18) . .
C20 C15 Cl3' 119.2(4) . .
C16 C15 Cl3' 119.6(4) . .
C15 C16 C17 119.0(4) . .
C15 C16 H16 120.5 . .
C17 C16 H16 120.5 . .
C16 C17 C18 120.1(4) . .
C16 C17 H17 119.9 . .
C18 C17 H17 119.9 . .
O3 C18 C19 122.9(4) . .
O3 C18 C17 116.7(4) . .
C19 C18 C17 120.5(4) . .
C18 C19 C20 118.6(4) . .
C18 C19 C21 122.2(4) . .
C20 C19 C21 119.1(4) . .
C15 C20 C19 120.5(4) . .
C15 C20 H20 119.7 . .
C19 C20 H20 119.7 . .
O4 C21 N8 125.0(4) . .
O4 C21 C19 120.2(4) . .
N8 C21 C19 114.9(4) . .
N7 C22 N6 125.5(4) . .
N7 C22 C23 114.0(4) . .
N6 C22 C23 120.4(4) . .
N5 C23 C24 122.2(4) . .
N5 C23 C22 114.3(4) . .
C24 C23 C22 123.4(4) . .
C23 C24 C25 119.1(5) . .
C23 C24 H24 120.4 . .
C25 C24 H24 120.4 . .
C24 C25 C26 119.1(5) . .
C24 C25 H25 120.5 . .
C26 C25 H25 120.5 . .
C25 C26 C27 118.5(5) . .
C25 C26 H26 120.7 . .
C27 C26 H26 120.7 . .
N5 C27 C26 123.1(5) . .
N5 C27 H27 118.4 . .
C26 C27 H27 118.4 . .
C14 C28 C29 121.7(5) . .
C14 C28 Cl2' 120.3(4) . .
C29 C28 Cl2' 117.9(5) . .
C14 C28 Cl2 115(3) . .
C29 C28 Cl2 124(3) . .
C28 C29 C30 119.5(5) . .
C28 C29 H29 120.3 . .
C30 C29 H29 120.3 . .
C29 C30 C31 119.0(4) . .
C29 C30 C33 119.0(4) . .
C31 C30 C33 122.0(4) . .
O5 C31 C30 122.1(4) . .
O5 C31 C32 118.1(4) . .
C30 C31 C32 119.9(5) . .
C14 C32 C31 120.3(5) . .
C14 C32 H32 119.9 . .
C31 C32 H32 119.9 . .
O6 C33 N15 124.6(4) . .
O6 C33 C30 120.2(4) . .
N15 C33 C30 115.2(4) . .
N14 C34 N13 126.6(4) . .
N14 C34 C35 114.2(4) . .
N13 C34 C35 119.1(4) . .
N16 C35 C36 122.3(4) . .
N16 C35 C34 114.0(4) . .
C36 C35 C34 123.8(4) . .
C35 C36 C37 118.0(4) . .
C35 C36 H36 121.0 . .
C37 C36 H36 121.0 . .
C38 C37 C36 119.5(5) . .
C38 C37 H37 120.3 . .
C36 C37 H37 120.3 . .
C39 C38 C37 120.5(4) . .
C39 C38 H38 119.7 . .
C37 C38 H38 119.7 . .
N16 C39 C38 121.0(4) . .
N16 C39 H39 119.5 . .
C38 C39 H39 119.5 . .
N12 C40 C41 123.5(5) . .
N12 C40 H40 118.3 . .
C41 C40 H40 118.3 . .
C42 C41 C40 117.5(5) . .
C42 C41 H41 121.3 . .
C40 C41 H41 121.3 . .
C41 C42 C43 120.2(5) . .
C41 C42 H42 119.9 . .
C43 C42 H42 119.9 . .
C42 C43 C44 118.9(5) . .
C42 C43 H43 120.5 . .
C44 C43 H43 120.5 . .
N12 C44 C43 120.9(4) . .
N12 C44 C45 114.5(4) . .
C43 C44 C45 124.6(4) . .
N10 C45 N9 126.7(4) . .
N10 C45 C44 114.1(4) . .
N9 C45 C44 119.2(4) . .
O8 C46 N11 125.0(4) . .
O8 C46 C47 119.1(4) . .
N11 C46 C47 115.9(4) . .
C52 C47 C48 118.1(4) . .
C52 C47 C46 118.8(4) . .
C48 C47 C46 123.1(4) . .
O7 C48 C49 116.5(4) . .
O7 C48 C47 123.2(4) . .
C49 C48 C47 120.2(4) . .
C48 C49 C50 120.9(4) . .
C48 C49 H49 119.5 . .
C50 C49 H49 119.5 . .
C51 C50 C49 119.0(4) . .
C51 C50 H50 120.5 . .
C49 C50 H50 120.5 . .
C50 C51 C52 121.1(4) . .
C50 C51 Cl1 114.9(17) . .
C52 C51 Cl1 122.2(18) . .
C50 C51 Cl1' 119.8(4) . .
C52 C51 Cl1' 119.1(4) . .
C51 C52 C47 120.6(4) . .
C51 C52 H52 119.7 . .
C47 C52 H52 119.7 . .
O9 C53 H53A 109.5 . .
O9 C53 H53B 109.5 . .
H53A C53 H53B 109.5 . .
O9 C53 H53C 109.5 . .
H53A C53 H53C 109.5 . .
H53B C53 H53C 109.5 . .
O10 C54 H54A 109.5 . .
O10 C54 H54B 109.5 . .
H54A C54 H54B 109.5 . .
O10 C54 H54C 109.5 . .
H54A C54 H54C 109.5 . .
H54B C54 H54C 109.5 . .
O11 C55 H55A 109.5 . .
O11 C55 H55B 109.5 . .
H55A C55 H55B 109.5 . .
O11 C55 H55C 109.5 . .
H55A C55 H55C 109.5 . .
H55B C55 H55C 109.5 . .
O12 C56 H56A 109.5 . .
O12 C56 H56B 109.5 . .
H56A C56 H56B 109.5 . .
O12 C56 H56C 109.5 . .
H56A C56 H56C 109.5 . .
H56B C56 H56C 109.5 . .
O13 C57 H57A 109.5 . .
O13 C57 H57B 109.5 . .
H57A C57 H57B 109.5 . .
O13 C57 H57C 109.5 . .
H57A C57 H57C 109.5 . .
H57B C57 H57C 109.5 . .

loop_
_geom_bond_atom_site_label_1
_geom_bond_atom_site_label_2
_geom_bond_distance
_geom_bond_site_symmetry_2
Zn1 N3 2.023(4) .
Zn1 N7 2.029(4) .
Zn1 O2 2.122(3) .
Zn1 O4 2.211(3) .
Zn1 N5 2.229(4) .
Zn1 N1 2.313(4) .
Zn2 N10 2.029(4) .
Zn2 N14 2.044(4) .
Zn2 O8 2.148(3) .
Zn2 O6 2.177(3) .
Zn2 N12 2.189(4) .
Zn2 N16 2.207(4) .
Cl1 C51 1.59(5) .
Cl1' C51 1.755(5) .
Cl2 C28 1.89(10) .
Cl2' C28 1.742(8) .
Cl3 C15 1.72(6) .
Cl3' C15 1.749(6) .
Cl4 C2 1.97(4) .
Cl4' C2 1.735(5) .
N1 C13 1.331(6) .
N1 C9 1.336(6) .
N2 C7 1.328(6) .
N2 N3 1.400(5) .
N3 C8 1.290(6) .
N4 C8 1.355(6) .
N4 H4A 0.8600 .
N4 H4B 0.8600 .
N5 C27 1.324(6) .
N5 C23 1.356(6) .
N6 C22 1.329(6) .
N6 H6A 0.8600 .
N6 H6B 0.8600 .
N7 C22 1.301(5) .
N7 N8 1.385(5) .
N8 C21 1.319(6) .
N9 C45 1.343(6) .
N9 H9A 0.8600 .
N9 H9B 0.8600 .
N10 C45 1.282(6) .
N10 N11 1.400(5) .
N11 C46 1.334(6) .
N12 C40 1.327(6) .
N12 C44 1.345(6) .
N13 C34 1.330(6) .
N13 H13A 0.8600 .
N13 H13B 0.8600 .
N14 C34 1.289(6) .
N14 N15 1.393(5) .
N15 C33 1.334(6) .
N16 C39 1.367(6) .
N16 C35 1.351(6) .
O1 C5 1.356(6) .
O1 H1 0.8200 .
O2 C7 1.278(5) .
O3 C18 1.360(5) .
O3 H3 0.8200 .
O4 C21 1.285(5) .
O5 C31 1.350(6) .
O5 H5 0.8200 .
O6 C33 1.275(5) .
O7 C48 1.345(5) .
O7 H7 0.8200 .
O8 C46 1.281(5) .
O9 C53 1.493(9) .
O9 H9D 0.8501 .
O10 C54 1.437(8) .
O10 H10A 0.8200 .
O11 C55 1.335(9) .
O11 H11A 0.8200 .
O12 C56 1.477(8) .
O12 H12A 0.8500 .
O13 C57 1.394(8) .
O13 H13D 0.8200 .
C1 C6 1.374(7) .
C1 C2 1.376(7) .
C1 H1A 0.9300 .
C2 C3 1.377(7) .
C3 C4 1.393(6) .
C3 H3A 0.9300 .
C4 C5 1.407(6) .
C4 C7 1.493(6) .
C5 C6 1.402(7) .
C6 H6 0.9300 .
C8 C9 1.501(6) .
C9 C10 1.382(6) .
C10 C11 1.379(7) .
C10 H10 0.9300 .
C11 C12 1.386(7) .
C11 H11 0.9300 .
C12 C13 1.391(7) .
C12 H12 0.9300 .
C13 H13 0.9300 .
C14 C32 1.376(7) .
C14 C28 1.370(8) .
C14 H14 0.9300 .
C15 C20 1.370(6) .
C15 C16 1.384(7) .
C16 C17 1.387(7) .
C16 H16 0.9300 .
C17 C18 1.395(6) .
C17 H17 0.9300 .
C18 C19 1.391(6) .
C19 C20 1.396(6) .
C19 C21 1.497(6) .
C20 H20 0.9300 .
C22 C23 1.487(6) .
C23 C24 1.374(6) .
C24 C25 1.382(7) .
C24 H24 0.9300 .
C25 C26 1.375(7) .
C25 H25 0.9300 .
C26 C27 1.388(7) .
C26 H26 0.9300 .
C27 H27 0.9300 .
C28 C29 1.387(7) .
C29 C30 1.392(7) .
C29 H29 0.9300 .
C30 C31 1.407(7) .
C30 C33 1.491(6) .
C31 C32 1.399(7) .
C32 H32 0.9300 .
C34 C35 1.496(6) .
C35 C36 1.384(6) .
C36 C37 1.387(7) .
C36 H36 0.9300 .
C37 C38 1.375(7) .
C37 H37 0.9300 .
C38 C39 1.356(7) .
C38 H38 0.9300 .
C39 H39 0.9300 .
C40 C41 1.381(7) .
C40 H40 0.9300 .
C41 C42 1.368(8) .
C41 H41 0.9300 .
C42 C43 1.380(7) .
C42 H42 0.9300 .
C43 C44 1.387(6) .
C43 H43 0.9300 .
C44 C45 1.494(6) .
C46 C47 1.478(6) .
C47 C52 1.395(6) .
C47 C48 1.416(6) .
C48 C49 1.382(6) .
C49 C50 1.390(7) .
C49 H49 0.9300 .
C50 C51 1.380(7) .
C50 H50 0.9300 .
C51 C52 1.387(6) .
C52 H52 0.9300 .
C53 H53A 0.9600 .
C53 H53B 0.9600 .
C53 H53C 0.9600 .
C54 H54A 0.9600 .
C54 H54B 0.9600 .
C54 H54C 0.9600 .
C55 H55A 0.9600 .
C55 H55B 0.9600 .
C55 H55C 0.9600 .
C56 H56A 0.9600 .
C56 H56B 0.9600 .
C56 H56C 0.9600 .
C57 H57A 0.9600 .
C57 H57B 0.9600 .
C57 H57C 0.9600 .
